data_4316123
loop_
_publ_author_name
'Salvador Blasco'
'Bego\~na Verdejo'
'M. Paz Clares'
'Carmen E. Castillo'
'Andr\'es G. Algarra'
'Julio Latorre'
'M. Angeles M\'a\~nez'
'Manuel G. Basallote'
'Conxa Soriano'
'Enrique Garc\'ia-Espa\~na'

_publ_section_title
;
 Hydrogen and Copper Ion Induced Molecular Reorganizations in Two New
 Scorpiand-Like Ligands Appended with Pyridine Rings
;
_journal_name_full 'Inorganic Chemistry'
_journal_page_first 7016
_journal_page_last 7027
_journal_paper_doi 10.1021/ic100609h
_journal_volume 49
_journal_year 2010
_chemical_formula_moiety 'C19 H28 Cu1 N6, 2(Cl1 O4)'
_chemical_formula_sum 'C19 H28 Cl2 Cu N6 O8'
_chemical_formula_weight 602.91
_chemical_name_common Cu(pytren-2py)
_chemical_name_systematic
; 
 ? 
;
_space_group_IT_number 33
_symmetry_cell_setting orthorhombic
_symmetry_space_group_name_Hall 'P 2c -2n'
_symmetry_space_group_name_H-M 'P n a 21'
_atom_sites_solution_hydrogens geom
_atom_sites_solution_primary direct
_atom_sites_solution_secondary difmap
_audit_creation_method SHELXL-97
_cell_angle_alpha 90.00
_cell_angle_beta 90.00
_cell_angle_gamma 90.00
_cell_formula_units_Z 4
_cell_length_a 15.6650(9)
_cell_length_b 18.4090(12)
_cell_length_c 8.8550(5)
_cell_measurement_reflns_used 4123
_cell_measurement_temperature 288(2)
_cell_measurement_theta_max 25.028
_cell_measurement_theta_min 0.998
_cell_volume 2553.6(3)
_computing_cell_refinement 'HKL Scalepack (Otwinowski & Minor 1997)'
_computing_data_collection 'Collect (Nonius BV, 1997-2000)'
_computing_data_reduction 'HKL Denzo and Scalepack (Otwinowski & Minor 1997)'
_computing_structure_refinement 'SHELXL-97 (Sheldrick, 1997)'
_computing_structure_solution 'SHELXS-97 (Sheldrick, 1990)'
_diffrn_ambient_temperature 288(2)
_diffrn_detector_area_resol_mean 9
_diffrn_measured_fraction_theta_full 0.964
_diffrn_measured_fraction_theta_max 0.938
_diffrn_measurement_device '95mm CCD camera on \k-goniostat'
_diffrn_measurement_device_type KappaCCD
_diffrn_measurement_method CCD
_diffrn_radiation_monochromator 'horizonally mounted graphite crystal'
_diffrn_radiation_source 'fine-focus sealed tube'
_diffrn_radiation_type MoK\a
_diffrn_radiation_wavelength 0.71073
_diffrn_reflns_av_R_equivalents 0.1043
_diffrn_reflns_av_sigmaI/netI 0.1234
_diffrn_reflns_limit_h_max 13
_diffrn_reflns_limit_h_min -18
_diffrn_reflns_limit_k_max 19
_diffrn_reflns_limit_k_min -21
_diffrn_reflns_limit_l_max 10
_diffrn_reflns_limit_l_min -7
_diffrn_reflns_number 9731
_diffrn_reflns_theta_full 25.00
_diffrn_reflns_theta_max 25.30
_diffrn_reflns_theta_min 1.71
_exptl_absorpt_coefficient_mu 1.120
_exptl_absorpt_correction_type none
_exptl_crystal_colour blue
_exptl_crystal_density_diffrn 1.568
_exptl_crystal_density_method 'not measured'
_exptl_crystal_description irregular
_exptl_crystal_F_000 1244
_exptl_crystal_size_max 0.24
_exptl_crystal_size_mid 0.15
_exptl_crystal_size_min 0.07
_refine_diff_density_max 0.711
_refine_diff_density_min -0.534
_refine_diff_density_rms 0.155
_refine_ls_abs_structure_details 'Flack H D (1983), Acta Cryst. A39, 876-881'
_refine_ls_extinction_method none
_refine_ls_goodness_of_fit_ref 1.012
_refine_ls_hydrogen_treatment mixed
_refine_ls_matrix_type full
_refine_ls_number_parameters 331
_refine_ls_number_reflns 3526
_refine_ls_number_restraints 209
_refine_ls_restrained_S_all 1.013
_refine_ls_R_factor_all 0.1947
_refine_ls_R_factor_gt 0.0858
_refine_ls_shift/su_max 0.014
_refine_ls_shift/su_mean 0.003
_refine_ls_structure_factor_coef Fsqd
_refine_ls_weighting_details 'calc w=1/[\s^2^(Fo^2^)+(0.1451P)^2^+0.0000P] where P=(Fo^2^+2Fc^2^)/3'
_refine_ls_weighting_scheme calc
_refine_ls_wR_factor_gt 0.2035
_refine_ls_wR_factor_ref 0.2669
_reflns_number_gt 1581
_reflns_number_total 3526
_reflns_threshold_expression >2sigma(I)
_cod_data_source_file ic100609h_si_002.cif
_cod_data_source_block shelxl
_cod_database_code 4316123

loop_
_symmetry_equiv_pos_as_xyz
'x, y, z'
'-x, -y, z+1/2'
'-x+1/2, y+1/2, z+1/2'
'x+1/2, -y+1/2, z'

loop_
_atom_site_label
_atom_site_type_symbol
_atom_site_fract_x
_atom_site_fract_y
_atom_site_fract_z
_atom_site_U_iso_or_equiv
_atom_site_adp_type
_atom_site_occupancy
_atom_site_symmetry_multiplicity
_atom_site_calc_flag
_atom_site_refinement_flags
_atom_site_disorder_assembly
_atom_site_disorder_group
Cu1 Cu 0.24445(8) 0.37352(7) 0.5701(7) 0.0697(6) Uani 1 1 d . . .
N1 N 0.1202(6) 0.4038(4) 0.574(3) 0.067(3) Uani 1 1 d DU . .
C1 C 0.0834(14) 0.4092(10) 0.437(3) 0.084(6) Uani 1 1 d DU . .
C2 C -0.0101(14) 0.4197(11) 0.450(3) 0.101(8) Uani 1 1 d DU . .
H2 H -0.0406 0.4225 0.3603 0.122 Uiso 1 1 calc R . .
C3 C -0.0529(11) 0.4253(7) 0.571(4) 0.103(5) Uani 1 1 d DU . .
H3 H -0.1114 0.4337 0.5677 0.124 Uiso 1 1 calc R . .
C4 C -0.0093(16) 0.4186(10) 0.716(3) 0.096(7) Uani 1 1 d DU . .
H4 H -0.0376 0.4218 0.8082 0.115 Uiso 1 1 calc R . .
C5 C 0.0760(14) 0.4071(10) 0.705(3) 0.068(6) Uani 1 1 d DU . .
C6 C 0.140(2) 0.3922(14) 0.847(2) 0.105(10) Uani 1 1 d . . .
H6A H 0.1487 0.4379 0.8995 0.126 Uiso 1 1 calc R . .
H6B H 0.1113 0.3596 0.9166 0.126 Uiso 1 1 calc R . .
N2 N 0.2190(18) 0.3632(14) 0.814(3) 0.126(9) Uani 1 1 d U . .
H2N H 0.2619 0.3800 0.8737 0.151 Uiso 1 1 calc R . .
C7 C 0.194(3) 0.2854(17) 0.845(3) 0.133(11) Uani 1 1 d DU . .
H7A H 0.160(9) 0.268(12) 0.929(16) 0.160 Uiso 1 1 d D . .
H7B H 0.254(3) 0.279(13) 0.87(2) 0.160 Uiso 1 1 d D . .
C8 C 0.1611(15) 0.2507(9) 0.697(2) 0.084(7) Uani 1 1 d DU . .
H8A H 0.1549 0.1989 0.7139 0.101 Uiso 1 1 calc R . .
H8B H 0.1047 0.2700 0.6765 0.101 Uiso 1 1 calc R . .
N3 N 0.2135(6) 0.2612(5) 0.563(2) 0.075(3) Uani 1 1 d DU . .
C9 C 0.1644(12) 0.2368(11) 0.430(2) 0.072(5) Uani 1 1 d DU . .
H9A H 0.1043 0.2476 0.4434 0.086 Uiso 1 1 calc R . .
H9B H 0.1709 0.1849 0.4163 0.086 Uiso 1 1 calc R . .
C10 C 0.1994(16) 0.2772(12) 0.295(2) 0.094(7) Uani 1 1 d DU . .
H10A H 0.2560 0.2587 0.2729 0.112 Uiso 1 1 calc R . .
H10B H 0.1635 0.2668 0.2085 0.112 Uiso 1 1 calc R . .
N4 N 0.2050(12) 0.3569(9) 0.3134(15) 0.064(5) Uani 1 1 d U . .
H4N H 0.2480 0.3738 0.2538 0.076 Uiso 1 1 calc R . .
C11 C 0.1275(15) 0.4061(15) 0.293(3) 0.109(9) Uani 1 1 d . . .
H11A H 0.1454 0.4543 0.2623 0.131 Uiso 1 1 calc R . .
H11B H 0.0900 0.3866 0.2158 0.131 Uiso 1 1 calc R . .
C12 C 0.2962(7) 0.2241(6) 0.569(4) 0.088(4) Uani 1 1 d U . .
H12A H 0.3100 0.2064 0.4685 0.106 Uiso 1 1 calc R . .
H12B H 0.2916 0.1823 0.6351 0.106 Uiso 1 1 calc R . .
C13 C 0.3687(9) 0.2723(9) 0.624(2) 0.112(8) Uani 1 1 d U . .
H13A H 0.3679 0.2730 0.7336 0.134 Uiso 1 1 calc R . .
H13B H 0.4224 0.2509 0.5927 0.134 Uiso 1 1 calc R . .
N5 N 0.3653(6) 0.3426(6) 0.572(3) 0.110(4) Uani 1 1 d U . .
H5N H 0.3828 0.3415 0.4744 0.132 Uiso 1 1 calc R . .
C14 C 0.4204(9) 0.3963(9) 0.651(3) 0.138(8) Uani 1 1 d U . .
H14A H 0.4790 0.3922 0.6162 0.166 Uiso 1 1 calc R . .
H14B H 0.4190 0.3885 0.7590 0.166 Uiso 1 1 calc R . .
C15 C 0.3840(10) 0.4705(9) 0.611(3) 0.141(8) Uani 1 1 d DU . .
C16 C 0.4320(10) 0.5297(10) 0.614(3) 0.160(9) Uani 1 1 d DU . .
H16 H 0.4897 0.5266 0.6371 0.192 Uiso 1 1 calc R . .
C17 C 0.3949(10) 0.5960(10) 0.582(4) 0.155(8) Uani 1 1 d DU . .
H17 H 0.4285 0.6376 0.5789 0.185 Uiso 1 1 calc R . .
C18 C 0.3090(10) 0.6012(7) 0.554(3) 0.094(5) Uani 1 1 d DU . .
H18 H 0.2824 0.6458 0.5401 0.113 Uiso 1 1 calc R . .
C19 C 0.2641(8) 0.5368(7) 0.547(3) 0.068(5) Uani 1 1 d DU . .
H19 H 0.2064 0.5386 0.5229 0.082 Uiso 1 1 calc R . .
N6 N 0.2993(6) 0.4725(5) 0.574(3) 0.095(4) Uani 1 1 d DU . .
Cl1 Cl 0.4303(3) 0.2230(3) 0.0677(13) 0.147(2) Uani 1 1 d D . .
Cl2 Cl 0.1855(3) 0.0187(2) 0.5778(12) 0.1062(15) Uani 1 1 d D . .
O11 O 0.4947(12) 0.2380(11) -0.014(3) 0.38(3) Uani 1 1 d D . .
O12 O 0.3981(13) 0.1621(9) 0.029(3) 0.32(2) Uani 1 1 d D . .
O13 O 0.3731(11) 0.2757(10) 0.053(3) 0.326(16) Uani 1 1 d D . .
O14 O 0.451(2) 0.2231(18) 0.209(2) 0.58(4) Uani 1 1 d DU . .
O21 O 0.2027(18) 0.0374(13) 0.435(2) 0.40(3) Uani 1 1 d D . .
O22 O 0.2488(7) 0.0391(8) 0.6746(18) 0.144(7) Uani 1 1 d D . .
O23 O 0.1141(7) 0.0563(7) 0.619(3) 0.228(15) Uani 1 1 d D . .
O24 O 0.1703(8) -0.0528(6) 0.592(3) 0.227(11) Uani 1 1 d D . .

loop_
_atom_site_aniso_label
_atom_site_aniso_U_11
_atom_site_aniso_U_22
_atom_site_aniso_U_33
_atom_site_aniso_U_23
_atom_site_aniso_U_13
_atom_site_aniso_U_12
Cu1 0.0516(9) 0.0547(8) 0.1029(13) 0.0085(16) -0.0065(18) 0.0032(6)
N1 0.047(6) 0.056(5) 0.098(9) 0.001(13) -0.035(11) 0.006(4)
C1 0.063(13) 0.066(13) 0.122(18) 0.028(13) 0.004(13) -0.013(11)
C2 0.073(15) 0.074(14) 0.16(2) 0.007(15) -0.047(15) 0.007(13)
C3 0.081(11) 0.061(8) 0.168(18) -0.017(19) 0.03(2) 0.000(7)
C4 0.086(15) 0.044(11) 0.159(19) -0.020(12) 0.000(14) -0.002(11)
C5 0.063(12) 0.047(10) 0.095(15) 0.005(10) 0.055(12) 0.008(10)
C6 0.17(3) 0.100(18) 0.041(13) -0.023(12) 0.045(15) -0.071(19)
N2 0.095(16) 0.12(2) 0.16(2) -0.026(14) -0.028(15) 0.019(14)
C7 0.20(3) 0.14(2) 0.069(18) 0.040(16) -0.048(17) 0.05(2)
C8 0.142(16) 0.039(9) 0.072(13) 0.017(9) 0.068(13) -0.019(10)
N3 0.069(6) 0.056(6) 0.099(9) 0.031(11) 0.037(12) 0.014(5)
C9 0.049(10) 0.076(11) 0.090(13) -0.031(11) 0.035(10) 0.000(8)
C10 0.076(13) 0.093(15) 0.112(17) -0.016(12) -0.028(13) 0.001(12)
N4 0.055(10) 0.089(13) 0.047(9) 0.020(8) 0.000(7) -0.013(8)
C11 0.082(16) 0.114(18) 0.13(2) 0.048(14) 0.041(14) 0.048(13)
C12 0.073(8) 0.059(7) 0.134(12) 0.006(14) -0.037(16) 0.023(7)
C13 0.057(8) 0.095(11) 0.18(2) 0.027(12) -0.008(11) 0.021(8)
N5 0.073(7) 0.064(6) 0.192(12) 0.000(16) 0.042(15) 0.013(6)
C14 0.050(8) 0.082(11) 0.28(2) 0.017(13) 0.006(12) -0.024(8)
C15 0.060(9) 0.083(10) 0.28(2) 0.025(15) 0.015(16) -0.008(8)
C16 0.061(9) 0.084(11) 0.34(3) -0.012(18) 0.008(18) -0.011(9)
C17 0.075(10) 0.100(12) 0.29(2) 0.00(2) 0.02(2) -0.026(9)
C18 0.110(11) 0.055(7) 0.117(14) -0.001(13) -0.015(16) 0.002(7)
C19 0.074(8) 0.057(7) 0.073(13) 0.010(9) 0.027(10) 0.005(7)
N6 0.054(6) 0.058(6) 0.174(12) 0.006(14) 0.019(15) 0.002(5)
Cl1 0.066(3) 0.172(5) 0.204(6) 0.000(9) -0.003(7) 0.006(3)
Cl2 0.094(3) 0.083(3) 0.142(5) -0.014(5) 0.004(5) 0.015(2)
O11 0.140(15) 0.22(2) 0.79(10) -0.03(3) 0.27(4) -0.024(15)
O12 0.32(3) 0.27(2) 0.36(5) -0.12(3) 0.15(3) -0.23(2)
O13 0.204(18) 0.37(3) 0.41(4) -0.04(3) -0.21(3) 0.15(2)
O14 0.42(6) 0.76(8) 0.57(7) 0.36(6) -0.18(5) 0.18(5)
O21 0.84(8) 0.22(3) 0.15(3) 0.08(2) -0.16(4) -0.04(4)
O22 0.067(8) 0.184(15) 0.181(15) 0.097(12) -0.067(9) -0.029(8)
O23 0.080(8) 0.143(12) 0.46(5) -0.15(2) -0.016(17) 0.042(8)
O24 0.181(13) 0.089(9) 0.41(3) 0.058(19) -0.14(2) -0.010(9)

loop_
_atom_type_symbol
_atom_type_description
_atom_type_scat_dispersion_real
_atom_type_scat_dispersion_imag
_atom_type_scat_source
C C 0.0033 0.0016 'International Tables Vol C Tables 4.2.6.8 and 6.1.1.4'
H H 0.0000 0.0000 'International Tables Vol C Tables 4.2.6.8 and 6.1.1.4'
Cl Cl 0.1484 0.1585 'International Tables Vol C Tables 4.2.6.8 and 6.1.1.4'
Cu Cu 0.3201 1.2651 'International Tables Vol C Tables 4.2.6.8 and 6.1.1.4'
N N 0.0061 0.0033 'International Tables Vol C Tables 4.2.6.8 and 6.1.1.4'
O O 0.0106 0.0060 'International Tables Vol C Tables 4.2.6.8 and 6.1.1.4'

loop_
_geom_angle_atom_site_label_1
_geom_angle_atom_site_label_2
_geom_angle_atom_site_label_3
_geom_angle
_geom_angle_site_symmetry_1
_geom_angle_site_symmetry_3
_geom_angle_publ_flag
N5 Cu1 N6 81.5(4) . . ?
N5 Cu1 N1 178.2(12) . . ?
N6 Cu1 N1 99.2(4) . . ?
N5 Cu1 N3 86.5(4) . . ?
N6 Cu1 N3 167.9(4) . . ?
N1 Cu1 N3 92.8(3) . . ?
N5 Cu1 N2 98.0(11) . . ?
N6 Cu1 N2 97.8(10) . . ?
N1 Cu1 N2 80.3(10) . . ?
N3 Cu1 N2 84.4(8) . . ?
N5 Cu1 N4 102.8(10) . . ?
N6 Cu1 N4 104.2(9) . . ?
N1 Cu1 N4 78.7(8) . . ?
N3 Cu1 N4 77.8(7) . . ?
N2 Cu1 N4 151.6(6) . . ?
C1 N1 C5 123.3(11) . . ?
C1 N1 Cu1 114.5(16) . . ?
C5 N1 Cu1 121.5(15) . . ?
N1 C1 C11 126(2) . . ?
N1 C1 C2 111(2) . . ?
C11 C1 C2 123(2) . . ?
C3 C2 C1 127(2) . . ?
C3 C2 H2 116.6 . . ?
C1 C2 H2 116.6 . . ?
C2 C3 C4 119.3(16) . . ?
C2 C3 H3 120.4 . . ?
C4 C3 H3 120.4 . . ?
C5 C4 C3 114(2) . . ?
C5 C4 H4 122.9 . . ?
C3 C4 H4 122.9 . . ?
N1 C5 C4 125(2) . . ?
N1 C5 C6 109.7(18) . . ?
C4 C5 C6 125(2) . . ?
N2 C6 C5 116.8(18) . . ?
N2 C6 H6A 108.1 . . ?
C5 C6 H6A 108.1 . . ?
N2 C6 H6B 108.1 . . ?
C5 C6 H6B 108.1 . . ?
H6A C6 H6B 107.3 . . ?
C6 N2 C7 96(3) . . ?
C6 N2 Cu1 109.7(17) . . ?
C7 N2 Cu1 107.8(16) . . ?
C6 N2 H2N 114.0 . . ?
C7 N2 H2N 114.0 . . ?
Cu1 N2 H2N 114.0 . . ?
H7A C7 H7B 108(14) . . ?
H7A C7 N2 127(10) . . ?
H7B C7 N2 85(10) . . ?
H7A C7 C8 109(10) . . ?
H7B C7 C8 119(10) . . ?
N2 C7 C8 109.1(18) . . ?
N2 C7 H7A 127(10) . . ?
C8 C7 H7A 109(10) . . ?
N2 C7 H7B 85(10) . . ?
C8 C7 H7B 119(10) . . ?
H7A C7 H7B 108(14) . . ?
N3 C8 C7 116(2) . . ?
N3 C8 H8A 108.2 . . ?
C7 C8 H8A 108.2 . . ?
N3 C8 H8B 108.2 . . ?
C7 C8 H8B 108.2 . . ?
H8A C8 H8B 107.3 . . ?
C8 N3 C12 114.2(19) . . ?
C8 N3 C9 108.4(11) . . ?
C12 N3 C9 110.1(18) . . ?
C8 N3 Cu1 103.7(10) . . ?
C12 N3 Cu1 104.6(7) . . ?
C9 N3 Cu1 115.9(11) . . ?
N3 C9 C10 107.1(16) . . ?
N3 C9 H9A 110.3 . . ?
C10 C9 H9A 110.3 . . ?
N3 C9 H9B 110.3 . . ?
C10 C9 H9B 110.3 . . ?
H9A C9 H9B 108.5 . . ?
N4 C10 C9 115.0(18) . . ?
N4 C10 H10A 108.5 . . ?
C9 C10 H10A 108.5 . . ?
N4 C10 H10B 108.5 . . ?
C9 C10 H10B 108.5 . . ?
H10A C10 H10B 107.5 . . ?
C10 N4 C11 121.9(18) . . ?
C10 N4 Cu1 104.4(11) . . ?
C11 N4 Cu1 104.2(14) . . ?
C10 N4 H4N 108.6 . . ?
C11 N4 H4N 108.6 . . ?
Cu1 N4 H4N 108.6 . . ?
C1 C11 N4 107.3(18) . . ?
C1 C11 H11A 110.3 . . ?
N4 C11 H11A 110.3 . . ?
C1 C11 H11B 110.3 . . ?
N4 C11 H11B 110.3 . . ?
H11A C11 H11B 108.5 . . ?
N3 C12 C13 113.4(12) . . ?
N3 C12 H12A 108.9 . . ?
C13 C12 H12A 108.9 . . ?
N3 C12 H12B 108.9 . . ?
C13 C12 H12B 108.9 . . ?
H12A C12 H12B 107.7 . . ?
N5 C13 C12 114.4(15) . . ?
N5 C13 H13A 108.6 . . ?
C12 C13 H13A 108.7 . . ?
N5 C13 H13B 108.7 . . ?
C12 C13 H13B 108.7 . . ?
H13A C13 H13B 107.6 . . ?
C13 N5 C14 117(2) . . ?
C13 N5 Cu1 108.1(9) . . ?
C14 N5 Cu1 111.7(10) . . ?
C13 N5 H5N 106.6 . . ?
C14 N5 H5N 106.6 . . ?
Cu1 N5 H5N 106.6 . . ?
N5 C14 C15 105.8(15) . . ?
N5 C14 H14A 110.6 . . ?
C15 C14 H14A 110.6 . . ?
N5 C14 H14B 110.6 . . ?
C15 C14 H14B 110.6 . . ?
H14A C14 H14B 108.7 . . ?
C16 C15 N6 122.3(16) . . ?
C16 C15 C14 121.4(16) . . ?
N6 C15 C14 116.3(14) . . ?
C15 C16 C17 119.0(16) . . ?
C15 C16 H16 120.5 . . ?
C17 C16 H16 120.5 . . ?
C18 C17 C16 120.7(15) . . ?
C18 C17 H17 119.6 . . ?
C16 C17 H17 119.6 . . ?
C17 C18 C19 116.7(14) . . ?
C17 C18 H18 121.7 . . ?
C19 C18 H18 121.7 . . ?
N6 C19 C18 123.1(14) . . ?
N6 C19 H19 118.4 . . ?
C18 C19 H19 118.4 . . ?
C19 N6 C15 118.1(12) . . ?
C19 N6 Cu1 128.7(10) . . ?
C15 N6 Cu1 113.2(10) . . ?
O11 Cl1 O12 110.7(11) . . ?
O11 Cl1 O14 110.6(11) . . ?
O12 Cl1 O14 111.0(12) . . ?
O11 Cl1 O13 108.7(11) . . ?
O12 Cl1 O13 110.4(10) . . ?
O14 Cl1 O13 105.4(11) . . ?
O21 Cl2 O24 112.0(13) . . ?
O21 Cl2 O22 112.1(11) . . ?
O24 Cl2 O22 110.0(9) . . ?
O21 Cl2 O23 106.7(10) . . ?
O24 Cl2 O23 109.0(10) . . ?
O22 Cl2 O23 106.8(11) . . ?

loop_
_geom_bond_atom_site_label_1
_geom_bond_atom_site_label_2
_geom_bond_distance
_geom_bond_site_symmetry_2
_geom_bond_publ_flag
Cu1 N5 1.977(10) . ?
Cu1 N6 2.016(9) . ?
Cu1 N1 2.026(9) . ?
Cu1 N3 2.124(10) . ?
Cu1 N2 2.20(3) . ?
Cu1 N4 2.375(15) . ?
N1 C1 1.35(3) . ?
N1 C5 1.35(2) . ?
C1 C11 1.45(3) . ?
C1 C2 1.48(2) . ?
C2 C3 1.27(3) . ?
C2 H2 0.9300 . ?
C3 C4 1.46(2) . ?
C3 H3 0.9300 . ?
C4 C5 1.36(3) . ?
C4 H4 0.9300 . ?
C5 C6 1.63(3) . ?
C6 N2 1.38(4) . ?
C6 H6A 0.9700 . ?
C6 H6B 0.9700 . ?
N2 C7 1.51(4) . ?
N2 H2N 0.9100 . ?
C7 H7A 0.97(15) . ?
C7 H7B 0.98(15) . ?
C7 C8 1.55(4) . ?
C8 N3 1.454(14) . ?
C8 H8A 0.9700 . ?
C8 H8B 0.9700 . ?
N3 C12 1.465(13) . ?
N3 C9 1.478(14) . ?
C9 C10 1.512(18) . ?
C9 H9A 0.9700 . ?
C9 H9B 0.9700 . ?
C10 N4 1.48(3) . ?
C10 H10A 0.9700 . ?
C10 H10B 0.9700 . ?
N4 C11 1.53(3) . ?
N4 H4N 0.9100 . ?
C11 H11A 0.9700 . ?
C11 H11B 0.9700 . ?
C12 C13 1.52(2) . ?
C12 H12A 0.9700 . ?
C12 H12B 0.9700 . ?
C13 N5 1.374(19) . ?
C13 H13A 0.9700 . ?
C13 H13B 0.9700 . ?
N5 C14 1.48(2) . ?
N5 H5N 0.9100 . ?
C14 C15 1.52(2) . ?
C14 H14A 0.9700 . ?
C14 H14B 0.9700 . ?
C15 C16 1.32(2) . ?
C15 N6 1.37(2) . ?
C16 C17 1.38(2) . ?
C16 H16 0.9300 . ?
C17 C18 1.37(2) . ?
C17 H17 0.9300 . ?
C18 C19 1.378(17) . ?
C18 H18 0.9300 . ?
C19 N6 1.328(16) . ?
C19 H19 0.9300 . ?
Cl1 O11 1.273(13) . ?
Cl1 O12 1.275(12) . ?
Cl1 O14 1.290(16) . ?
Cl1 O13 1.328(12) . ?
Cl2 O21 1.33(2) . ?
Cl2 O24 1.344(11) . ?
Cl2 O22 1.363(13) . ?
Cl2 O23 1.364(12) . ?

loop_
_geom_hbond_atom_site_label_D
_geom_hbond_atom_site_label_H
_geom_hbond_atom_site_label_A
_geom_hbond_distance_DH
_geom_hbond_distance_HA
_geom_hbond_distance_DA
_geom_hbond_angle_DHA
_geom_hbond_site_symmetry_A
N2 H2N O24 0.91 2.53 3.38(3) 157.2 3
N4 H4N O24 0.91 2.35 3.23(2) 162.4 3_554
